data_4070395
loop_
_publ_author_name
'Laskowski, Carl A.'
'Hillhouse, Gregory L.'

_publ_section_title
;
 Group-Transfer Reactions of Ni(II)&#x2212;Ni(II) Bridging Imido
 Complexes. Catalytic Formation of Carbodiimides and Isocyanates via
 Nitrene Transfer from Organoazides
;
_journal_issue 20
_journal_name_full Organometallics
_journal_page_first 6114
_journal_paper_doi 10.1021/om900783u
_journal_volume 28
_journal_year 2009
_chemical_formula_sum 'C95 H95 B Cl F24 N5 Ni2'
_chemical_formula_weight 1926.44
_chemical_name_systematic
; 
 ? 
;
_space_group_IT_number 14
_symmetry_cell_setting monoclinic
_symmetry_space_group_name_Hall '-P 2yn'
_symmetry_space_group_name_H-M 'P 1 21/n 1'
_atom_sites_solution_hydrogens geom
_atom_sites_solution_primary direct
_atom_sites_solution_secondary difmap
_audit_creation_method SHELXL-97
_cell_angle_alpha 90.00
_cell_angle_beta 100.122(3)
_cell_angle_gamma 90.00
_cell_formula_units_Z 4
_cell_length_a 18.107(3)
_cell_length_b 12.354(2)
_cell_length_c 41.418(7)
_cell_measurement_temperature 100(2)
_cell_volume 9121(3)
_computing_cell_refinement 'Bruker XSCANS'
_computing_data_collection 'Bruker XSCANS'
_computing_data_reduction 'Bruker SHELXTL'
_computing_molecular_graphics 'Bruker SHELXTL'
_computing_publication_material 'Bruker SHELXTL'
_computing_structure_refinement 'SHELXL-97 (Sheldrick, 1997)'
_computing_structure_solution 'SHELXS-97 (Sheldrick, 1990)'
_diffrn_ambient_temperature 100(2)
_diffrn_measured_fraction_theta_full 0.998
_diffrn_measured_fraction_theta_max 0.998
_diffrn_measurement_device_type 'Bruker P4'
_diffrn_measurement_method '\w scans'
_diffrn_radiation_monochromator graphite
_diffrn_radiation_source 'fine-focus sealed tube'
_diffrn_radiation_type MoK\a
_diffrn_radiation_wavelength 0.71073
_diffrn_reflns_av_R_equivalents 0.1698
_diffrn_reflns_av_sigmaI/netI 0.1583
_diffrn_reflns_limit_h_max 21
_diffrn_reflns_limit_h_min -17
_diffrn_reflns_limit_k_max 14
_diffrn_reflns_limit_k_min -14
_diffrn_reflns_limit_l_max 49
_diffrn_reflns_limit_l_min -49
_diffrn_reflns_number 46463
_diffrn_reflns_theta_full 25.00
_diffrn_reflns_theta_max 25.00
_diffrn_reflns_theta_min 1.72
_exptl_absorpt_coefficient_mu 0.540
_exptl_absorpt_correction_T_max 0.3356
_exptl_absorpt_correction_T_min 0.1918
_exptl_absorpt_correction_type psi-scan
_exptl_absorpt_process_details 'Norton et. al.'
_exptl_crystal_colour red
_exptl_crystal_density_diffrn 1.403
_exptl_crystal_density_method 'not measured'
_exptl_crystal_description block
_exptl_crystal_F_000 3976
_exptl_crystal_size_max 0.6
_exptl_crystal_size_mid 0.2
_exptl_crystal_size_min 0.2
_refine_diff_density_max 1.364
_refine_diff_density_min -0.737
_refine_diff_density_rms 0.099
_refine_ls_extinction_method none
_refine_ls_goodness_of_fit_ref 1.000
_refine_ls_hydrogen_treatment constr
_refine_ls_matrix_type full
_refine_ls_number_parameters 1172
_refine_ls_number_reflns 16047
_refine_ls_number_restraints 0
_refine_ls_restrained_S_all 1.000
_refine_ls_R_factor_all 0.1173
_refine_ls_R_factor_gt 0.0724
_refine_ls_shift/su_max 0.020
_refine_ls_shift/su_mean 0.000
_refine_ls_structure_factor_coef Fsqd
_refine_ls_weighting_details 'calc w=1/[\s^2^(Fo^2^)+(0.0487P)^2^+0.0000P] where P=(Fo^2^+2Fc^2^)/3'
_refine_ls_weighting_scheme calc
_refine_ls_wR_factor_gt 0.1562
_refine_ls_wR_factor_ref 0.1687
_reflns_number_gt 9717
_reflns_number_total 16047
_reflns_threshold_expression >2sigma(I)
_cod_data_source_file om900783u_si_002.cif
_cod_data_source_block 4
_cod_depositor_comments
;
The following automatic conversions were performed:

'_symmetry_cell_setting' value 'Monoclinic' changed to 'monoclinic'
according to /home/saulius/struct/CIF-dictionaries/cif_core.dic
dictionary named 'cif_core.dic' version 2.4.2 from 2011-04-26.

Automatic conversion script
Id: cif_fix_values 1715 2011-07-08 13:25:40Z adriana 
;
_cod_original_cell_volume 9120(3)
_cod_original_sg_symbol_H-M P2(1)/n
_cod_database_code 4070395

loop_
_symmetry_equiv_pos_as_xyz
'x, y, z'
'-x+1/2, y+1/2, -z+1/2'
'-x, -y, -z'
'x-1/2, -y-1/2, z-1/2'

loop_
_atom_site_label
_atom_site_type_symbol
_atom_site_fract_x
_atom_site_fract_y
_atom_site_fract_z
_atom_site_U_iso_or_equiv
_atom_site_adp_type
_atom_site_occupancy
_atom_site_symmetry_multiplicity
_atom_site_calc_flag
_atom_site_refinement_flags
Ni1 Ni 0.77144(3) 0.66540(5) 0.103010(14) 0.02108(17) Uani 1 1 d .
Ni2 Ni 0.67876(3) 0.61918(5) 0.131648(13) 0.02159(17) Uani 1 1 d .
Cl1 Cl 0.78234(6) 0.70010(12) 0.15601(3) 0.0307(3) Uani 1 1 d .
C41 C 0.4957(2) 0.6703(4) 0.14001(11) 0.0189(11) Uani 1 1 d .
C2 C 0.6094(2) 0.5641(4) 0.15835(9) 0.0196(11) Uani 1 1 d .
N4 N 0.53716(18) 0.5865(3) 0.15925(8) 0.0200(9) Uani 1 1 d .
N5 N 0.6754(2) 0.6332(3) 0.08866(9) 0.0236(10) Uani 1 1 d .
C95 C 0.4209(2) 0.1627(4) 0.12372(11) 0.0225(11) Uani 1 1 d .
N1 N 0.91370(18) 0.6303(3) 0.08003(8) 0.0169(9) Uani 1 1 d .
C91 C 0.3094(2) 0.1214(4) 0.14684(10) 0.0170(10) Uani 1 1 d .
C96 C 0.3455(2) 0.1355(4) 0.12003(11) 0.0189(11) Uani 1 1 d .
H96A H 0.3176 0.1261 0.0985 0.023 Uiso 1 1 calc R
C94 C 0.4638(2) 0.1744(4) 0.15476(11) 0.0235(12) Uani 1 1 d .
H94A H 0.5155 0.1927 0.1574 0.028 Uiso 1 1 calc R
C92 C 0.3546(2) 0.1314(4) 0.17759(11) 0.0221(11) Uani 1 1 d .
H92A H 0.3333 0.1189 0.1966 0.027 Uiso 1 1 calc R
C21 C 0.8291(2) 0.8873(4) 0.06485(11) 0.0205(11) Uani 1 1 d .
N2 N 0.87326(19) 0.7899(3) 0.06758(8) 0.0180(9) Uani 1 1 d .
C71 C 0.1843(2) 0.1115(4) 0.17416(10) 0.0198(11) Uani 1 1 d .
C35 C 0.8059(3) 0.3380(5) 0.18112(12) 0.0306(13) Uani 1 1 d .
H35A H 0.8251 0.2820 0.1692 0.037 Uiso 1 1 calc R
C61 C 0.2257(2) -0.0467(4) 0.13367(10) 0.0183(11) Uani 1 1 d .
C65 C 0.2560(2) -0.2338(4) 0.15173(10) 0.0195(11) Uani 1 1 d .
C66 C 0.2470(2) -0.1253(4) 0.15858(11) 0.0219(11) Uani 1 1 d .
H66A H 0.2553 -0.1025 0.1808 0.026 Uiso 1 1 calc R
C63 C 0.2244(2) -0.1953(4) 0.09474(11) 0.0209(11) Uani 1 1 d .
C62 C 0.2168(2) -0.0875(4) 0.10194(11) 0.0219(11) Uani 1 1 d .
H62A H 0.2046 -0.0382 0.0842 0.026 Uiso 1 1 calc R
C82 C 0.1078(2) 0.1045(4) 0.09163(10) 0.0208(11) Uani 1 1 d .
H82A H 0.0935 0.0324 0.0956 0.025 Uiso 1 1 calc R
C931 C 0.4577(3) 0.1743(5) 0.09458(12) 0.0302(13) Uani 1 1 d .
C81 C 0.1710(2) 0.1495(4) 0.11152(10) 0.0176(11) Uani 1 1 d .
C221 C 0.7867(2) 0.8395(4) 0.00444(10) 0.0224(11) Uani 1 1 d .
H22A H 0.8369 0.8034 0.0071 0.027 Uiso 1 1 calc R
C86 C 0.1854(2) 0.2574(4) 0.10592(10) 0.0211(11) Uani 1 1 d .
H86A H 0.2269 0.2915 0.1192 0.025 Uiso 1 1 calc R
B1 B 0.2212(3) 0.0817(5) 0.14175(12) 0.0209(13) Uani 1 1 d .
N3 N 0.62856(18) 0.4871(3) 0.18168(8) 0.0179(9) Uani 1 1 d .
C1 C 0.8552(2) 0.6953(4) 0.08109(10) 0.0154(10) Uani 1 1 d .
C93 C 0.4301(2) 0.1591(4) 0.18121(11) 0.0225(11) Uani 1 1 d .
C46 C 0.5017(2) 0.7754(4) 0.15208(12) 0.0259(12) Uani 1 1 d .
C4 C 0.9417(2) 0.7803(4) 0.05708(10) 0.0216(11) Uani 1 1 d .
H4A H 0.9660 0.8341 0.0463 0.026 Uiso 1 1 calc R
C3 C 0.9666(2) 0.6799(4) 0.06524(11) 0.0201(11) Uani 1 1 d .
H3A H 1.0124 0.6491 0.0615 0.024 Uiso 1 1 calc R
C72 C 0.1380(2) 0.0432(5) 0.18756(10) 0.0242(12) Uani 1 1 d .
H72A H 0.1298 -0.0278 0.1788 0.029 Uiso 1 1 calc R
C121 C 0.9927(2) 0.6220(4) 0.14644(11) 0.0235(11) Uani 1 1 d .
H12A H 0.9625 0.6845 0.1359 0.028 Uiso 1 1 calc R
C15 C 0.9123(3) 0.3329(4) 0.09269(12) 0.0285(12) Uani 1 1 d .
H15A H 0.8941 0.2687 0.0814 0.034 Uiso 1 1 calc R
C24 C 0.7442(3) 1.0721(5) 0.05886(12) 0.0305(13) Uani 1 1 d .
H24A H 0.7143 1.1358 0.0569 0.037 Uiso 1 1 calc R
C44 C 0.4182(3) 0.8313(5) 0.10317(13) 0.0324(13) Uani 1 1 d .
H44A H 0.3916 0.8868 0.0902 0.039 Uiso 1 1 calc R
C122 C 0.9818(3) 0.6168(5) 0.18233(11) 0.0356(14) Uani 1 1 d .
H12B H 0.9288 0.6030 0.1831 0.053 Uiso 1 1 calc R
H12C H 0.9970 0.6857 0.1932 0.053 Uiso 1 1 calc R
H12D H 1.0125 0.5581 0.1936 0.053 Uiso 1 1 calc R
C85 C 0.1409(2) 0.3177(4) 0.08144(11) 0.0217(11) Uani 1 1 d .
C14 C 0.9543(3) 0.3254(5) 0.12368(12) 0.0313(13) Uani 1 1 d .
H14A H 0.9658 0.2564 0.1334 0.038 Uiso 1 1 calc R
C363 C 0.7036(3) 0.3233(5) 0.11259(11) 0.0356(14) Uani 1 1 d .
H36A H 0.7024 0.4007 0.1074 0.053 Uiso 1 1 calc R
H36B H 0.6692 0.2845 0.0956 0.053 Uiso 1 1 calc R
H36C H 0.7546 0.2956 0.1135 0.053 Uiso 1 1 calc R
C361 C 0.6790(3) 0.3059(4) 0.14623(11) 0.0253(12) Uani 1 1 d .
H36D H 0.6273 0.3361 0.1447 0.030 Uiso 1 1 calc R
C31 C 0.7052(2) 0.4499(4) 0.19133(10) 0.0208(11) Uani 1 1 d .
C42 C 0.4511(2) 0.6410(4) 0.11010(11) 0.0218(11) Uani 1 1 d .
C36 C 0.7303(2) 0.3666(4) 0.17330(11) 0.0243(12) Uani 1 1 d .
C12 C 0.9650(2) 0.5204(4) 0.12720(11) 0.0227(12) Uani 1 1 d .
C23 C 0.7443(3) 1.0069(4) 0.03195(11) 0.0291(13) Uani 1 1 d .
H23A H 0.7146 1.0268 0.0116 0.035 Uiso 1 1 calc R
C76 C 0.1930(3) 0.2148(4) 0.18726(10) 0.0241(12) Uani 1 1 d .
H76A H 0.2240 0.2648 0.1784 0.029 Uiso 1 1 calc R
C22 C 0.7867(2) 0.9125(4) 0.03391(10) 0.0196(11) Uani 1 1 d .
C45 C 0.4614(2) 0.8563(4) 0.13300(12) 0.0268(12) Uani 1 1 d .
H45A H 0.4639 0.9290 0.1406 0.032 Uiso 1 1 calc R
C16 C 0.8960(2) 0.4330(4) 0.07758(11) 0.0224(11) Uani 1 1 d .
C651 C 0.2798(3) -0.3120(4) 0.17865(11) 0.0259(12) Uani 1 1 d .
C223 C 0.7275(3) 0.7514(5) 0.00355(12) 0.0361(14) Uani 1 1 d .
H22B H 0.7411 0.7037 0.0226 0.054 Uiso 1 1 calc R
H22C H 0.7247 0.7089 -0.0166 0.054 Uiso 1 1 calc R
H22D H 0.6786 0.7847 0.0041 0.054 Uiso 1 1 calc R
C123 C 1.0742(3) 0.6443(5) 0.14496(13) 0.0378(15) Uani 1 1 d .
H12E H 1.0802 0.6528 0.1220 0.057 Uiso 1 1 calc R
H12F H 1.1050 0.5836 0.1548 0.057 Uiso 1 1 calc R
H12G H 1.0901 0.7108 0.1571 0.057 Uiso 1 1 calc R
C11 C 0.9241(2) 0.5238(4) 0.09525(11) 0.0203(11) Uani 1 1 d .
C84 C 0.0812(2) 0.2694(4) 0.06074(11) 0.0241(12) Uani 1 1 d .
H84A H 0.0521 0.3087 0.0433 0.029 Uiso 1 1 calc R
C56 C 0.5938(2) 0.6238(5) 0.03693(11) 0.0276(12) Uani 1 1 d .
C362 C 0.6755(3) 0.1868(4) 0.15367(12) 0.0296(13) Uani 1 1 d .
H36E H 0.6589 0.1770 0.1748 0.044 Uiso 1 1 calc R
H36F H 0.7254 0.1547 0.1548 0.044 Uiso 1 1 calc R
H36G H 0.6400 0.1513 0.1363 0.044 Uiso 1 1 calc R
C83 C 0.0657(2) 0.1625(4) 0.06640(10) 0.0202(11) Uani 1 1 d .
C831 C 0.0036(3) 0.1070(5) 0.04377(11) 0.0283(13) Uani 1 1 d .
C851 C 0.1605(2) 0.4316(4) 0.07632(12) 0.0250(12) Uani 1 1 d .
C52 C 0.6003(3) 0.7920(5) 0.06824(11) 0.0279(13) Uani 1 1 d .
C421 C 0.4421(3) 0.5243(4) 0.09920(11) 0.0268(12) Uani 1 1 d .
H42A H 0.4906 0.4862 0.1072 0.032 Uiso 1 1 calc R
C561 C 0.6210(3) 0.5099(5) 0.03315(13) 0.0416(15) Uani 1 1 d .
H56A H 0.5964 0.4804 0.0120 0.062 Uiso 1 1 calc R
H56B H 0.6088 0.4646 0.0509 0.062 Uiso 1 1 calc R
H56C H 0.6755 0.5105 0.0341 0.062 Uiso 1 1 calc R
C64 C 0.2435(2) -0.2707(4) 0.11954(11) 0.0235(12) Uani 1 1 d .
H64A H 0.2479 -0.3453 0.1147 0.028 Uiso 1 1 calc R
C13 C 0.9798(3) 0.4186(5) 0.14084(12) 0.0292(13) Uani 1 1 d .
H13A H 1.0079 0.4124 0.1624 0.035 Uiso 1 1 calc R
C263 C 0.8519(3) 0.9721(5) 0.15440(11) 0.0345(14) Uani 1 1 d .
H26A H 0.7986 0.9549 0.1529 0.052 Uiso 1 1 calc R
H26B H 0.8585 1.0509 0.1546 0.052 Uiso 1 1 calc R
H26C H 0.8804 0.9413 0.1746 0.052 Uiso 1 1 calc R
C222 C 0.7749(3) 0.9011(5) -0.02761(11) 0.0324(13) Uani 1 1 d .
H22E H 0.8096 0.9626 -0.0258 0.049 Uiso 1 1 calc R
H22F H 0.7232 0.9276 -0.0325 0.049 Uiso 1 1 calc R
H22G H 0.7844 0.8530 -0.0452 0.049 Uiso 1 1 calc R
C423 C 0.3812(3) 0.4688(4) 0.11428(12) 0.0326(13) Uani 1 1 d .
H42B H 0.3956 0.4685 0.1382 0.049 Uiso 1 1 calc R
H42C H 0.3750 0.3941 0.1063 0.049 Uiso 1 1 calc R
H42D H 0.3338 0.5080 0.1080 0.049 Uiso 1 1 calc R
C262 C 0.9617(3) 0.9585(5) 0.12590(12) 0.0344(14) Uani 1 1 d .
H26D H 0.9806 0.9244 0.1076 0.052 Uiso 1 1 calc R
H26E H 0.9922 0.9354 0.1467 0.052 Uiso 1 1 calc R
H26F H 0.9645 1.0374 0.1239 0.052 Uiso 1 1 calc R
C261 C 0.8802(2) 0.9248(4) 0.12511(11) 0.0241(12) Uani 1 1 d .
H26G H 0.8795 0.8442 0.1274 0.029 Uiso 1 1 calc R
C55 C 0.5402(3) 0.6722(5) 0.01330(12) 0.0348(14) Uani 1 1 d .
H55A H 0.5201 0.6318 -0.0058 0.042 Uiso 1 1 calc R
C162 C 0.7950(3) 0.3521(5) 0.03424(12) 0.0341(13) Uani 1 1 d .
H16A H 0.7653 0.3453 0.0518 0.051 Uiso 1 1 calc R
H16B H 0.8206 0.2835 0.0318 0.051 Uiso 1 1 calc R
H16C H 0.7618 0.3698 0.0136 0.051 Uiso 1 1 calc R
C74 C 0.1126(3) 0.1784(5) 0.22606(11) 0.0327(14) Uani 1 1 d .
H74A H 0.0882 0.2008 0.2435 0.039 Uiso 1 1 calc R
C6 C 0.5127(2) 0.5266(4) 0.18386(10) 0.0227(12) Uani 1 1 d .
H6A H 0.4643 0.5291 0.1897 0.027 Uiso 1 1 calc R
C73 C 0.1026(3) 0.0733(5) 0.21345(11) 0.0288(13) Uani 1 1 d .
C163 C 0.9050(3) 0.4443(5) 0.01784(12) 0.0376(14) Uani 1 1 d .
H16D H 0.9435 0.4996 0.0243 0.056 Uiso 1 1 calc R
H16E H 0.8762 0.4618 -0.0038 0.056 Uiso 1 1 calc R
H16F H 0.9289 0.3734 0.0170 0.056 Uiso 1 1 calc R
C75 C 0.1579(3) 0.2483(4) 0.21300(11) 0.0257(12) Uani 1 1 d .
C53 C 0.5456(3) 0.8355(5) 0.04371(13) 0.0371(14) Uani 1 1 d .
H53A H 0.5290 0.9077 0.0458 0.045 Uiso 1 1 calc R
C321 C 0.7220(2) 0.5930(4) 0.23659(11) 0.0246(12) Uani 1 1 d .
H32A H 0.6741 0.6202 0.2233 0.030 Uiso 1 1 calc R
C26 C 0.8309(2) 0.9531(4) 0.09241(10) 0.0203(11) Uani 1 1 d .
C422 C 0.4235(3) 0.5111(5) 0.06186(12) 0.0391(14) Uani 1 1 d .
H42E H 0.4613 0.5487 0.0518 0.059 Uiso 1 1 calc R
H42F H 0.3739 0.5421 0.0537 0.059 Uiso 1 1 calc R
H42G H 0.4233 0.4340 0.0563 0.059 Uiso 1 1 calc R
C751 C 0.1707(3) 0.3603(5) 0.22571(14) 0.0400(15) Uani 1 1 d .
C32 C 0.7510(2) 0.5042(4) 0.21670(10) 0.0237(12) Uani 1 1 d .
C34 C 0.8527(3) 0.3907(5) 0.20604(12) 0.0341(14) Uani 1 1 d .
H34A H 0.9042 0.3713 0.2111 0.041 Uiso 1 1 calc R
C631 C 0.2102(3) -0.2301(5) 0.05982(12) 0.0314(13) Uani 1 1 d .
C5 C 0.5699(2) 0.4651(4) 0.19765(11) 0.0214(11) Uani 1 1 d .
H5A H 0.5702 0.4155 0.2152 0.026 Uiso 1 1 calc R
C51 C 0.6228(2) 0.6857(4) 0.06510(11) 0.0248(12) Uani 1 1 d .
C33 C 0.8254(3) 0.4708(5) 0.22366(12) 0.0313(13) Uani 1 1 d .
H33A H 0.8584 0.5045 0.2411 0.038 Uiso 1 1 calc R
C43 C 0.4136(2) 0.7261(5) 0.09218(12) 0.0300(13) Uani 1 1 d .
H43A H 0.3836 0.7108 0.0715 0.036 Uiso 1 1 calc R
C161 C 0.8525(2) 0.4411(4) 0.04278(10) 0.0241(12) Uani 1 1 d .
H16G H 0.8247 0.5114 0.0410 0.029 Uiso 1 1 calc R
C521 C 0.6326(3) 0.8597(5) 0.09726(12) 0.0337(13) Uani 1 1 d .
H52A H 0.6244 0.8236 0.1174 0.051 Uiso 1 1 calc R
H52B H 0.6080 0.9306 0.0955 0.051 Uiso 1 1 calc R
H52C H 0.6866 0.8692 0.0978 0.051 Uiso 1 1 calc R
C323 C 0.7735(3) 0.6890(5) 0.24396(13) 0.0435(16) Uani 1 1 d .
H32B H 0.7848 0.7185 0.2234 0.065 Uiso 1 1 calc R
H32C H 0.8203 0.6661 0.2580 0.065 Uiso 1 1 calc R
H32D H 0.7491 0.7446 0.2553 0.065 Uiso 1 1 calc R
C731 C 0.0553(3) -0.0027(5) 0.22796(13) 0.0424(16) Uani 1 1 d .
C25 C 0.7878(3) 1.0453(4) 0.08880(11) 0.0272(12) Uani 1 1 d .
H25A H 0.7878 1.0915 0.1071 0.033 Uiso 1 1 calc R
C322 C 0.7027(3) 0.5456(5) 0.26811(12) 0.0392(15) Uani 1 1 d .
H32E H 0.6783 0.6010 0.2795 0.059 Uiso 1 1 calc R
H32F H 0.7488 0.5213 0.2823 0.059 Uiso 1 1 calc R
H32G H 0.6687 0.4839 0.2627 0.059 Uiso 1 1 calc R
C461 C 0.5497(3) 0.8050(5) 0.18463(13) 0.0406(15) Uani 1 1 d .
H46A H 0.5810 0.7398 0.1918 0.049 Uiso 1 1 calc R
C462 C 0.6023(4) 0.8941(8) 0.18352(15) 0.092(3) Uani 1 1 d .
H46B H 0.6305 0.9074 0.2056 0.138 Uiso 1 1 calc R
H46C H 0.5745 0.9595 0.1754 0.138 Uiso 1 1 calc R
H46D H 0.6372 0.8750 0.1688 0.138 Uiso 1 1 calc R
C463 C 0.5051(5) 0.8257(10) 0.21045(16) 0.152(6) Uani 1 1 d .
H46E H 0.5373 0.8570 0.2297 0.228 Uiso 1 1 calc R
H46F H 0.4837 0.7575 0.2166 0.228 Uiso 1 1 calc R
H46G H 0.4645 0.8764 0.2022 0.228 Uiso 1 1 calc R
C54 C 0.5149(3) 0.7753(5) 0.01622(13) 0.0371(15) Uani 1 1 d .
C541 C 0.4532(3) 0.8230(6) -0.00924(13) 0.057(2) Uani 1 1 d .
H54A H 0.4610 0.8020 -0.0312 0.085 Uiso 1 1 calc R
H54B H 0.4541 0.9021 -0.0074 0.085 Uiso 1 1 calc R
H54C H 0.4045 0.7958 -0.0056 0.085 Uiso 1 1 calc R
F632 F 0.22689(17) -0.3342(3) 0.05566(6) 0.0390(8) Uani 1 1 d .
F851 F 0.10022(14) 0.4911(2) 0.06260(7) 0.0331(7) Uani 1 1 d .
F831 F -0.05846(15) 0.0957(3) 0.05642(7) 0.0438(9) Uani 1 1 d .
F832 F 0.02275(15) 0.0072(3) 0.03602(7) 0.0362(8) Uani 1 1 d .
F852 F 0.21012(14) 0.4425(2) 0.05656(7) 0.0349(7) Uani 1 1 d .
F833 F -0.01715(16) 0.1593(3) 0.01549(7) 0.0445(9) Uani 1 1 d .
F951 F 0.50773(15) 0.2561(3) 0.09771(7) 0.0467(9) Uani 1 1 d .
F631 F 0.25097(18) -0.1745(3) 0.04167(7) 0.0449(8) Uani 1 1 d .
F853 F 0.18865(15) 0.4821(2) 0.10418(7) 0.0364(8) Uani 1 1 d .
F953 F 0.41014(15) 0.1957(3) 0.06725(7) 0.0551(11) Uani 1 1 d .
F651 F 0.24681(17) -0.2957(3) 0.20460(7) 0.0463(9) Uani 1 1 d .
F731 F 0.0439(2) -0.0966(3) 0.21284(8) 0.0669(12) Uani 1 1 d .
F652 F 0.26433(18) -0.4154(3) 0.16988(7) 0.0465(9) Uani 1 1 d .
F653 F 0.35338(15) -0.3092(3) 0.18959(8) 0.0539(10) Uani 1 1 d .
F633 F 0.13874(16) -0.2167(3) 0.04557(7) 0.0574(11) Uani 1 1 d .
F732 F 0.08473(18) -0.0247(3) 0.25974(7) 0.0567(10) Uani 1 1 d .
F952 F 0.4969(2) 0.0876(3) 0.08915(8) 0.0594(10) Uani 1 1 d .
F733 F -0.01289(18) 0.0378(4) 0.22899(9) 0.0774(13) Uani 1 1 d .
F751 F 0.2423(3) 0.3808(4) 0.23842(12) 0.1054(17) Uani 1 1 d .
F752 F 0.1564(3) 0.4345(3) 0.20343(9) 0.0827(13) Uani 1 1 d .
F931 F 0.54595(19) 0.1792(5) 0.21575(9) 0.108(2) Uani 1 1 d .
F753 F 0.1393(4) 0.3839(4) 0.24973(14) 0.151(3) Uani 1 1 d .
F932 F 0.4593(3) 0.2583(5) 0.22919(11) 0.144(3) Uani 1 1 d .
F933 F 0.4666(3) 0.0946(4) 0.23445(9) 0.121(2) Uani 1 1 d .
C953 C 0.4739(3) 0.1710(6) 0.21521(13) 0.0404(15) Uani 1 1 d .

loop_
_atom_site_aniso_label
_atom_site_aniso_U_11
_atom_site_aniso_U_22
_atom_site_aniso_U_33
_atom_site_aniso_U_23
_atom_site_aniso_U_13
_atom_site_aniso_U_12
Ni1 0.0135(3) 0.0333(4) 0.0168(3) 0.0008(3) 0.0037(2) -0.0009(3)
Ni2 0.0153(3) 0.0349(4) 0.0150(3) 0.0015(3) 0.0040(2) -0.0013(3)
Cl1 0.0207(6) 0.0558(10) 0.0148(6) -0.0009(6) 0.0009(5) -0.0100(6)
C41 0.012(2) 0.024(3) 0.020(2) 0.001(2) 0.0037(19) 0.000(2)
C2 0.016(2) 0.042(3) 0.001(2) -0.001(2) 0.0005(18) 0.001(2)
N4 0.0093(19) 0.037(3) 0.0129(19) 0.0015(18) 0.0005(15) 0.0012(18)
N5 0.018(2) 0.034(3) 0.020(2) -0.0018(19) 0.0077(17) -0.0049(19)
C95 0.020(2) 0.022(3) 0.024(3) 0.000(2) 0.001(2) -0.001(2)
N1 0.0125(18) 0.021(2) 0.0162(19) 0.0005(17) -0.0013(15) 0.0013(17)
C91 0.019(2) 0.014(3) 0.017(2) 0.001(2) 0.0007(19) 0.002(2)
C96 0.014(2) 0.024(3) 0.016(2) 0.000(2) -0.0038(19) 0.000(2)
C94 0.013(2) 0.023(3) 0.032(3) 0.001(2) -0.002(2) 0.003(2)
C92 0.019(2) 0.027(3) 0.019(2) 0.001(2) -0.002(2) -0.003(2)
C21 0.014(2) 0.029(3) 0.020(2) 0.006(2) 0.0074(19) 0.004(2)
N2 0.0119(19) 0.023(3) 0.018(2) -0.0017(17) 0.0005(16) 0.0006(17)
C71 0.012(2) 0.033(3) 0.011(2) 0.002(2) -0.0050(18) 0.000(2)
C35 0.024(3) 0.044(4) 0.024(3) 0.007(3) 0.006(2) 0.011(3)
C61 0.013(2) 0.028(3) 0.013(2) 0.000(2) 0.0001(18) -0.006(2)
C65 0.008(2) 0.031(3) 0.018(2) 0.004(2) -0.0034(19) -0.004(2)
C66 0.014(2) 0.034(3) 0.016(2) 0.001(2) -0.0014(19) 0.001(2)
C63 0.016(2) 0.026(3) 0.019(2) 0.000(2) -0.0017(19) -0.004(2)
C62 0.013(2) 0.029(3) 0.022(3) 0.005(2) 0.001(2) -0.002(2)
C82 0.012(2) 0.032(3) 0.018(2) -0.001(2) 0.0014(19) 0.002(2)
C931 0.017(2) 0.038(4) 0.037(3) 0.004(3) 0.005(2) -0.002(3)
C81 0.014(2) 0.028(3) 0.012(2) -0.004(2) 0.0040(18) 0.000(2)
C221 0.020(2) 0.033(3) 0.014(2) 0.000(2) 0.0017(19) 0.006(2)
C86 0.014(2) 0.038(4) 0.013(2) -0.008(2) 0.0054(19) -0.004(2)
B1 0.015(3) 0.036(4) 0.010(3) -0.001(2) 0.000(2) -0.004(3)
N3 0.0143(19) 0.024(3) 0.014(2) 0.0024(17) -0.0005(16) -0.0007(17)
C1 0.014(2) 0.023(3) 0.009(2) -0.003(2) -0.0004(18) -0.003(2)
C93 0.021(2) 0.018(3) 0.026(3) 0.003(2) -0.006(2) 0.001(2)
C46 0.013(2) 0.034(4) 0.030(3) -0.002(2) 0.000(2) -0.005(2)
C4 0.016(2) 0.037(4) 0.013(2) 0.002(2) 0.0046(19) -0.005(2)
C3 0.011(2) 0.027(3) 0.024(3) 0.001(2) 0.0074(19) 0.002(2)
C72 0.011(2) 0.043(4) 0.016(2) -0.004(2) -0.003(2) -0.003(2)
C121 0.018(2) 0.033(3) 0.018(2) 0.002(2) -0.0014(19) 0.001(2)
C15 0.027(3) 0.029(3) 0.030(3) -0.002(2) 0.006(2) 0.000(2)
C24 0.026(3) 0.031(3) 0.035(3) 0.002(3) 0.006(2) 0.012(2)
C44 0.018(3) 0.033(4) 0.044(3) 0.008(3) 0.001(2) 0.000(2)
C122 0.032(3) 0.053(4) 0.021(3) -0.005(3) 0.002(2) -0.001(3)
C85 0.017(2) 0.030(3) 0.018(2) -0.001(2) 0.002(2) 0.001(2)
C14 0.033(3) 0.029(4) 0.032(3) 0.006(3) 0.004(2) 0.006(3)
C363 0.043(3) 0.042(4) 0.021(3) -0.004(3) 0.003(2) 0.002(3)
C361 0.025(3) 0.029(3) 0.021(3) -0.003(2) 0.002(2) 0.005(2)
C31 0.010(2) 0.037(3) 0.015(2) 0.008(2) -0.0018(19) 0.006(2)
C42 0.012(2) 0.031(3) 0.023(3) -0.002(2) 0.003(2) -0.004(2)
C36 0.017(2) 0.037(4) 0.020(2) 0.006(2) 0.003(2) 0.003(2)
C12 0.013(2) 0.032(3) 0.023(3) 0.006(2) 0.003(2) 0.001(2)
C23 0.028(3) 0.040(4) 0.018(3) 0.004(2) -0.001(2) 0.010(3)
C76 0.025(3) 0.032(3) 0.014(2) 0.004(2) 0.000(2) 0.004(2)
C22 0.012(2) 0.030(3) 0.017(2) 0.004(2) 0.0022(19) -0.001(2)
C45 0.017(2) 0.026(3) 0.036(3) -0.006(2) -0.001(2) -0.002(2)
C16 0.018(2) 0.030(3) 0.020(2) 0.001(2) 0.006(2) 0.002(2)
C651 0.028(3) 0.028(4) 0.020(3) 0.005(2) 0.000(2) 0.003(2)
C223 0.033(3) 0.052(4) 0.023(3) -0.005(3) 0.005(2) -0.012(3)
C123 0.026(3) 0.054(4) 0.032(3) 0.000(3) 0.000(2) -0.006(3)
C11 0.012(2) 0.027(3) 0.023(3) 0.001(2) 0.004(2) 0.002(2)
C84 0.011(2) 0.040(4) 0.019(3) -0.003(2) -0.001(2) 0.003(2)
C56 0.019(2) 0.043(4) 0.021(3) 0.000(2) 0.003(2) -0.004(2)
C362 0.023(3) 0.041(4) 0.024(3) 0.001(2) 0.004(2) 0.001(2)
C83 0.015(2) 0.027(3) 0.018(2) -0.001(2) -0.0001(19) -0.005(2)
C831 0.026(3) 0.037(4) 0.019(3) 0.004(2) -0.004(2) 0.004(3)
C851 0.014(2) 0.031(3) 0.026(3) 0.003(2) -0.006(2) 0.002(2)
C52 0.021(3) 0.044(4) 0.020(3) 0.011(2) 0.006(2) 0.004(2)
C421 0.024(3) 0.030(3) 0.023(3) -0.007(2) -0.003(2) -0.004(2)
C561 0.034(3) 0.051(4) 0.035(3) -0.006(3) -0.007(3) -0.005(3)
C64 0.017(2) 0.029(3) 0.022(3) -0.004(2) -0.003(2) -0.001(2)
C13 0.022(3) 0.042(4) 0.021(3) 0.003(2) -0.002(2) 0.003(2)
C263 0.034(3) 0.051(4) 0.019(3) -0.007(3) 0.005(2) 0.002(3)
C222 0.029(3) 0.047(4) 0.021(3) 0.001(3) 0.006(2) 0.006(3)
C423 0.033(3) 0.035(4) 0.029(3) -0.005(3) 0.004(2) -0.005(3)
C262 0.031(3) 0.046(4) 0.026(3) -0.011(3) 0.004(2) -0.010(3)
C261 0.020(2) 0.030(3) 0.022(3) -0.005(2) 0.003(2) 0.000(2)
C55 0.024(3) 0.062(5) 0.016(3) 0.004(3) -0.002(2) -0.004(3)
C162 0.032(3) 0.040(4) 0.030(3) -0.004(3) 0.004(2) -0.002(3)
C74 0.026(3) 0.057(4) 0.015(2) -0.003(3) 0.003(2) 0.005(3)
C6 0.010(2) 0.043(4) 0.014(2) -0.003(2) 0.0011(19) -0.004(2)
C73 0.021(3) 0.049(4) 0.017(3) -0.003(3) 0.005(2) -0.007(3)
C163 0.038(3) 0.050(4) 0.022(3) 0.004(3) -0.003(2) -0.002(3)
C75 0.029(3) 0.034(4) 0.014(2) 0.000(2) 0.001(2) 0.002(2)
C53 0.032(3) 0.045(4) 0.036(3) 0.011(3) 0.013(3) 0.013(3)
C321 0.017(2) 0.040(4) 0.014(2) -0.003(2) -0.005(2) 0.002(2)
C26 0.015(2) 0.032(3) 0.014(2) -0.001(2) 0.0044(19) -0.003(2)
C422 0.041(3) 0.044(4) 0.031(3) -0.007(3) 0.003(3) -0.006(3)
C751 0.051(4) 0.041(4) 0.031(3) 0.001(3) 0.015(3) 0.009(3)
C32 0.019(2) 0.039(4) 0.012(2) 0.002(2) 0.000(2) -0.001(2)
C34 0.012(2) 0.056(4) 0.034(3) 0.006(3) 0.001(2) 0.007(3)
C631 0.028(3) 0.038(4) 0.027(3) -0.001(3) -0.001(2) 0.007(3)
C5 0.015(2) 0.032(3) 0.016(2) 0.001(2) 0.002(2) -0.001(2)
C51 0.014(2) 0.046(4) 0.014(2) 0.002(2) 0.0007(19) 0.000(2)
C33 0.019(3) 0.048(4) 0.024(3) 0.008(3) -0.004(2) -0.003(3)
C43 0.017(3) 0.050(4) 0.019(3) 0.003(3) -0.005(2) 0.001(3)
C161 0.023(3) 0.028(3) 0.018(2) 0.002(2) -0.007(2) 0.002(2)
C521 0.031(3) 0.038(4) 0.033(3) 0.000(3) 0.007(2) 0.006(3)
C323 0.044(3) 0.059(5) 0.027(3) -0.003(3) 0.003(3) -0.012(3)
C731 0.042(4) 0.060(5) 0.029(3) -0.010(3) 0.018(3) -0.012(3)
C25 0.029(3) 0.032(3) 0.023(3) -0.005(2) 0.013(2) 0.002(3)
C322 0.027(3) 0.067(5) 0.025(3) -0.002(3) 0.009(2) 0.001(3)
C461 0.044(3) 0.038(4) 0.032(3) -0.005(3) -0.016(3) 0.002(3)
C462 0.055(4) 0.190(10) 0.035(4) -0.036(5) 0.017(3) -0.074(5)
C463 0.105(6) 0.330(16) 0.027(4) -0.065(6) 0.031(4) -0.150(9)
C54 0.020(3) 0.064(5) 0.027(3) 0.017(3) 0.003(2) 0.008(3)
C541 0.036(3) 0.099(6) 0.031(3) 0.022(3) -0.005(3) 0.020(3)
F632 0.060(2) 0.031(2) 0.0232(15) -0.0030(14) 0.0019(14) 0.0025(16)
F851 0.0227(14) 0.0302(19) 0.0435(18) 0.0063(14) -0.0025(13) 0.0049(13)
F831 0.0213(15) 0.066(3) 0.0415(18) -0.0109(16) -0.0016(14) -0.0145(15)
F832 0.0375(17) 0.035(2) 0.0298(16) -0.0082(14) -0.0125(13) 0.0007(15)
F852 0.0302(15) 0.033(2) 0.0453(18) 0.0060(15) 0.0156(14) -0.0021(14)
F833 0.0521(19) 0.044(2) 0.0259(16) 0.0092(15) -0.0245(14) -0.0107(16)
F951 0.0349(17) 0.065(3) 0.0417(18) 0.0074(17) 0.0119(14) -0.0207(17)
F631 0.072(2) 0.045(2) 0.0190(15) -0.0003(15) 0.0110(15) -0.0095(18)
F853 0.0434(17) 0.0300(19) 0.0309(17) -0.0048(14) -0.0075(14) -0.0066(15)
F953 0.0276(16) 0.115(3) 0.0216(16) 0.0124(18) 0.0009(14) -0.0099(18)
F651 0.065(2) 0.052(2) 0.0244(16) 0.0153(15) 0.0145(15) 0.0154(18)
F731 0.093(3) 0.072(3) 0.045(2) -0.020(2) 0.039(2) -0.051(2)
F652 0.068(2) 0.034(2) 0.0311(17) 0.0078(15) -0.0092(16) -0.0027(17)
F653 0.0231(16) 0.073(3) 0.057(2) 0.0315(19) -0.0156(15) -0.0007(16)
F633 0.0397(18) 0.093(3) 0.0303(17) -0.0265(18) -0.0185(15) 0.0203(18)
F732 0.070(2) 0.078(3) 0.0247(18) 0.0028(17) 0.0159(16) -0.026(2)
F952 0.078(2) 0.050(2) 0.064(2) 0.0105(19) 0.051(2) 0.021(2)
F733 0.040(2) 0.117(4) 0.083(3) 0.001(3) 0.031(2) -0.016(2)
F751 0.106(4) 0.060(3) 0.128(4) -0.039(3) -0.038(3) -0.002(3)
F752 0.146(4) 0.045(3) 0.048(2) 0.003(2) -0.007(2) 0.005(3)
F931 0.035(2) 0.245(7) 0.038(2) 0.006(3) -0.0167(18) -0.034(3)
F753 0.276(7) 0.059(3) 0.170(5) -0.058(3) 0.184(5) -0.057(4)
F932 0.175(5) 0.149(5) 0.070(3) -0.076(3) -0.079(3) 0.094(4)
F933 0.152(4) 0.143(5) 0.038(2) 0.051(3) -0.063(3) -0.109(4)
C953 0.026(3) 0.058(5) 0.033(3) -0.007(3) -0.007(2) 0.007(3)

loop_
_atom_type_symbol
_atom_type_description
_atom_type_scat_dispersion_real
_atom_type_scat_dispersion_imag
_atom_type_scat_source
C C 0.0033 0.0016 'International Tables Vol C Tables 4.2.6.8 and 6.1.1.4'
H H 0.0000 0.0000 'International Tables Vol C Tables 4.2.6.8 and 6.1.1.4'
B B 0.0013 0.0007 'International Tables Vol C Tables 4.2.6.8 and 6.1.1.4'
N N 0.0061 0.0033 'International Tables Vol C Tables 4.2.6.8 and 6.1.1.4'
F F 0.0171 0.0103 'International Tables Vol C Tables 4.2.6.8 and 6.1.1.4'
Cl Cl 0.1484 0.1585 'International Tables Vol C Tables 4.2.6.8 and 6.1.1.4'
Ni Ni 0.3393 1.1124 'International Tables Vol C Tables 4.2.6.8 and 6.1.1.4'

loop_
_geom_angle_atom_site_label_1
_geom_angle_atom_site_label_2
_geom_angle_atom_site_label_3
_geom_angle
N5 Ni1 C1 133.29(17)
N5 Ni1 Cl1 106.63(12)
C1 Ni1 Cl1 119.24(12)
N5 Ni1 Ni2 49.91(12)
C1 Ni1 Ni2 175.03(14)
Cl1 Ni1 Ni2 58.67(4)
N5 Ni2 C2 133.94(17)
N5 Ni2 Cl1 106.89(12)
C2 Ni2 Cl1 118.83(12)
N5 Ni2 Ni1 49.99(11)
C2 Ni2 Ni1 172.16(14)
Cl1 Ni2 Ni1 58.85(4)
Ni2 Cl1 Ni1 62.48(4)
C46 C41 C42 123.7(4)
C46 C41 N4 118.3(4)
C42 C41 N4 117.9(4)
N4 C2 N3 104.7(4)
N4 C2 Ni2 132.5(3)
N3 C2 Ni2 122.8(3)
C2 N4 C6 110.3(4)
C2 N4 C41 123.4(4)
C6 N4 C41 126.0(4)
C51 N5 Ni2 130.0(3)
C51 N5 Ni1 129.4(3)
Ni2 N5 Ni1 80.10(15)
C96 C95 C94 120.5(4)
C96 C95 C931 120.5(4)
C94 C95 C931 118.9(4)
C1 N1 C3 111.6(4)
C1 N1 C11 124.8(4)
C3 N1 C11 123.4(4)
C92 C91 C96 115.7(4)
C92 C91 B1 123.0(4)
C96 C91 B1 121.0(4)
C95 C96 C91 122.2(4)
C93 C94 C95 118.3(4)
C91 C92 C93 121.9(4)
C26 C21 C22 123.1(4)
C26 C21 N2 119.3(4)
C22 C21 N2 117.6(4)
C1 N2 C4 110.4(4)
C1 N2 C21 125.5(4)
C4 N2 C21 124.1(4)
C72 C71 C76 116.3(4)
C72 C71 B1 123.9(5)
C76 C71 B1 119.4(4)
C34 C35 C36 120.2(5)
C62 C61 C66 114.3(4)
C62 C61 B1 123.1(4)
C66 C61 B1 122.3(4)
C66 C65 C64 120.5(4)
C66 C65 C651 120.4(4)
C64 C65 C651 119.1(5)
C65 C66 C61 122.6(4)
C62 C63 C64 120.7(4)
C62 C63 C631 118.9(4)
C64 C63 C631 120.4(5)
C63 C62 C61 123.8(4)
C83 C82 C81 121.6(5)
F953 C931 F952 107.7(5)
F953 C931 F951 105.0(4)
F952 C931 F951 104.5(4)
F953 C931 C95 113.4(4)
F952 C931 C95 113.0(4)
F951 C931 C95 112.6(4)
C86 C81 C82 116.1(4)
C86 C81 B1 121.6(4)
C82 C81 B1 122.1(4)
C222 C221 C22 112.8(4)
C222 C221 C223 110.4(4)
C22 C221 C223 110.1(4)
C81 C86 C85 122.3(4)
C61 B1 C81 112.5(4)
C61 B1 C71 115.4(4)
C81 B1 C71 105.0(4)
C61 B1 C91 103.5(4)
C81 B1 C91 109.9(4)
C71 B1 C91 110.7(4)
C2 N3 C5 111.1(3)
C2 N3 C31 122.1(4)
C5 N3 C31 126.0(4)
N1 C1 N2 104.6(4)
N1 C1 Ni1 126.3(3)
N2 C1 Ni1 128.5(3)
C94 C93 C92 121.3(4)
C94 C93 C953 120.4(4)
C92 C93 C953 118.2(4)
C41 C46 C45 117.7(4)
C41 C46 C461 122.8(5)
C45 C46 C461 119.5(5)
C3 C4 N2 106.2(4)
C4 C3 N1 107.2(4)
C71 C72 C73 122.9(5)
C123 C121 C12 111.2(4)
C123 C121 C122 109.8(4)
C12 C121 C122 112.6(4)
C14 C15 C16 121.2(5)
C23 C24 C25 120.2(5)
C45 C44 C43 120.1(5)
C84 C85 C86 120.4(5)
C84 C85 C851 120.1(4)
C86 C85 C851 119.4(4)
C15 C14 C13 120.1(5)
C362 C361 C36 111.9(4)
C362 C361 C363 110.4(4)
C36 C361 C363 111.1(4)
C32 C31 C36 123.6(4)
C32 C31 N3 118.0(4)
C36 C31 N3 118.2(4)
C43 C42 C41 115.3(5)
C43 C42 C421 123.0(4)
C41 C42 C421 121.6(4)
C31 C36 C35 117.5(4)
C31 C36 C361 123.0(4)
C35 C36 C361 119.5(4)
C13 C12 C11 116.4(5)
C13 C12 C121 120.9(4)
C11 C12 C121 122.7(4)
C24 C23 C22 121.5(4)
C71 C76 C75 122.4(5)
C23 C22 C21 116.5(4)
C23 C22 C221 122.0(4)
C21 C22 C221 121.6(4)
C44 C45 C46 120.3(5)
C11 C16 C15 116.8(4)
C11 C16 C161 121.9(5)
C15 C16 C161 121.2(5)
F653 C651 F651 106.6(4)
F653 C651 F652 105.4(4)
F651 C651 F652 105.0(4)
F653 C651 C65 112.4(4)
F651 C651 C65 113.3(4)
F652 C651 C65 113.4(4)
C16 C11 C12 124.0(5)
C16 C11 N1 119.6(4)
C12 C11 N1 116.3(4)
C83 C84 C85 117.8(4)
C55 C56 C51 117.5(5)
C55 C56 C561 122.0(5)
C51 C56 C561 120.5(4)
C84 C83 C82 121.6(4)
C84 C83 C831 119.0(4)
C82 C83 C831 119.3(4)
F831 C831 F833 105.6(4)
F831 C831 F832 105.7(4)
F833 C831 F832 106.4(4)
F831 C831 C83 113.3(4)
F833 C831 C83 113.2(4)
F832 C831 C83 112.1(4)
F852 C851 F853 106.8(4)
F852 C851 F851 105.6(4)
F853 C851 F851 105.4(4)
F852 C851 C85 113.1(4)
F853 C851 C85 112.8(4)
F851 C851 C85 112.4(4)
C51 C52 C53 118.6(5)
C51 C52 C521 121.7(4)
C53 C52 C521 119.7(5)
C42 C421 C423 110.7(4)
C42 C421 C422 113.3(4)
C423 C421 C422 108.6(4)
C63 C64 C65 118.0(5)
C12 C13 C14 121.4(4)
C263 C261 C26 113.3(4)
C263 C261 C262 109.8(4)
C26 C261 C262 111.6(4)
C54 C55 C56 122.9(5)
C75 C74 C73 119.1(5)
C5 C6 N4 107.1(4)
C72 C73 C74 119.3(5)
C72 C73 C731 121.6(5)
C74 C73 C731 119.1(5)
C74 C75 C76 120.0(5)
C74 C75 C751 121.1(5)
C76 C75 C751 118.9(5)
C54 C53 C52 121.3(5)
C323 C321 C32 114.7(4)
C323 C321 C322 110.8(4)
C32 C321 C322 109.8(4)
C25 C26 C21 117.5(4)
C25 C26 C261 121.2(4)
C21 C26 C261 121.2(4)
F753 C751 F752 109.7(6)
F753 C751 F751 100.7(6)
F752 C751 F751 101.8(5)
F753 C751 C75 115.5(5)
F752 C751 C75 114.1(5)
F751 C751 C75 113.4(5)
C33 C32 C31 116.2(5)
C33 C32 C321 121.1(4)
C31 C32 C321 122.7(4)
C33 C34 C35 120.5(4)
F633 C631 F632 106.6(4)
F633 C631 F631 106.1(4)
F632 C631 F631 105.2(4)
F633 C631 C63 112.6(4)
F632 C631 C63 113.4(4)
F631 C631 C63 112.4(4)
C6 C5 N3 106.8(4)
C52 C51 N5 123.3(4)
C52 C51 C56 121.0(4)
N5 C51 C56 115.7(5)
C34 C33 C32 122.0(5)
C44 C43 C42 122.8(4)
C162 C161 C16 113.2(4)
C162 C161 C163 110.3(4)
C16 C161 C163 111.4(4)
F731 C731 F733 106.1(5)
F731 C731 F732 106.7(5)
F733 C731 F732 104.5(4)
F731 C731 C73 115.0(4)
F733 C731 C73 112.4(5)
F732 C731 C73 111.5(4)
C26 C25 C24 121.2(5)
C462 C461 C463 109.7(6)
C462 C461 C46 115.4(5)
C463 C461 C46 112.7(5)
C55 C54 C53 118.6(5)
C55 C54 C541 121.3(5)
C53 C54 C541 120.1(6)
F933 C953 F932 107.1(6)
F933 C953 F931 105.3(5)
F932 C953 F931 102.3(6)
F933 C953 C93 115.1(5)
F932 C953 C93 113.2(5)
F931 C953 C93 112.7(5)

loop_
_geom_bond_atom_site_label_1
_geom_bond_atom_site_label_2
_geom_bond_distance
Ni1 N5 1.781(4)
Ni1 C1 1.934(4)
Ni1 Cl1 2.2110(13)
Ni1 Ni2 2.2911(8)
Ni2 N5 1.779(4)
Ni2 C2 1.937(4)
Ni2 Cl1 2.2067(13)
C41 C46 1.389(7)
C41 C42 1.403(6)
C41 N4 1.435(6)
C2 N4 1.344(5)
C2 N3 1.357(6)
N4 C6 1.394(6)
N5 C51 1.398(6)
C95 C96 1.387(6)
C95 C94 1.388(6)
C95 C931 1.485(7)
N1 C1 1.336(5)
N1 C3 1.369(5)
N1 C11 1.457(6)
C91 C92 1.393(6)
C91 C96 1.396(6)
C91 B1 1.648(6)
C94 C93 1.358(6)
C92 C93 1.391(6)
C21 C26 1.397(6)
C21 C22 1.408(6)
C21 N2 1.438(6)
N2 C1 1.360(6)
N2 C4 1.388(5)
C71 C72 1.374(6)
C71 C76 1.385(7)
C71 B1 1.643(7)
C35 C34 1.378(7)
C35 C36 1.395(6)
C61 C62 1.390(6)
C61 C66 1.419(6)
C61 B1 1.627(8)
C65 C66 1.386(7)
C65 C64 1.389(6)
C65 C651 1.481(6)
C63 C62 1.377(7)
C63 C64 1.384(6)
C63 C631 1.487(7)
C82 C83 1.380(6)
C82 C81 1.403(6)
C931 F953 1.323(5)
C931 F952 1.326(6)
C931 F951 1.348(6)
C81 C86 1.385(7)
C81 B1 1.642(7)
C221 C222 1.512(6)
C221 C22 1.517(6)
C221 C223 1.524(7)
C86 C85 1.394(6)
N3 C5 1.373(5)
N3 C31 1.450(5)
C93 C953 1.497(7)
C46 C45 1.397(7)
C46 C461 1.515(6)
C4 C3 1.343(7)
C72 C73 1.394(6)
C121 C123 1.513(6)
C121 C12 1.524(7)
C121 C122 1.535(6)
C15 C14 1.375(6)
C15 C16 1.394(7)
C24 C23 1.376(7)
C24 C25 1.388(6)
C44 C45 1.376(7)
C44 C43 1.375(7)
C85 C84 1.390(6)
C85 C851 1.475(7)
C14 C13 1.389(7)
C363 C361 1.550(6)
C361 C362 1.506(7)
C361 C36 1.522(6)
C31 C32 1.391(6)
C31 C36 1.393(7)
C42 C43 1.392(7)
C42 C421 1.511(7)
C12 C13 1.385(7)
C12 C11 1.399(6)
C23 C22 1.391(7)
C76 C75 1.397(6)
C16 C11 1.387(7)
C16 C161 1.519(6)
C651 F653 1.330(5)
C651 F651 1.334(5)
C651 F652 1.344(6)
C84 C83 1.379(7)
C56 C55 1.386(7)
C56 C51 1.416(6)
C56 C561 1.509(7)
C83 C831 1.497(6)
C831 F831 1.329(5)
C831 F833 1.333(5)
C831 F832 1.335(6)
C851 F852 1.324(5)
C851 F853 1.332(5)
C851 F851 1.356(5)
C52 C51 1.387(7)
C52 C53 1.396(6)
C52 C521 1.497(7)
C421 C423 1.523(7)
C421 C422 1.533(6)
C263 C261 1.515(6)
C262 C261 1.527(6)
C261 C26 1.525(6)
C55 C54 1.366(8)
C162 C161 1.514(7)
C74 C75 1.367(7)
C74 C73 1.399(7)
C6 C5 1.330(6)
C73 C731 1.469(7)
C163 C161 1.521(6)
C75 C751 1.484(8)
C53 C54 1.391(8)
C321 C323 1.507(7)
C321 C32 1.520(7)
C321 C322 1.526(7)
C26 C25 1.375(7)
C751 F753 1.264(6)
C751 F752 1.294(6)
C751 F751 1.335(7)
C32 C33 1.391(6)
C34 C33 1.372(7)
C631 F633 1.334(5)
C631 F632 1.339(6)
C631 F631 1.333(6)
C731 F731 1.316(7)
C731 F733 1.340(6)
C731 F732 1.358(6)
C461 C462 1.461(9)
C461 C463 1.472(9)
C54 C541 1.515(7)
F931 C953 1.305(6)
F932 C953 1.274(7)
F933 C953 1.258(7)
